data_2220984
loop_
_publ_author_name
'Mitsui, Ryosuke'
'Noguchi, Keiichi'
'Yonezawa, Noriyuki'

_publ_section_title
;
 (4-Chlorobenzoyl)(2-ethoxy-7-methoxynaphthalen-1-yl)methanone
;
_journal_coeditor_code BI2344
_journal_issue 3
_journal_name_full 'Acta Crystallographica Section E'
_journal_page_first o543
_journal_paper_doi 10.1107/S1600536809004796
_journal_volume 65
_journal_year 2009
_chemical_formula_iupac 'C20 H17 Cl O3'
_chemical_formula_moiety 'C20 H17 Cl O3'
_chemical_formula_sum 'C20 H17 Cl O3'
_chemical_formula_weight 340.79
_chemical_melting_point_gt 365.5
_chemical_melting_point_lt 366.0
_chemical_name_systematic
;
(4-Chlorobenzoyl)(2-ethoxy-7-methoxynaphthalen-1-yl)methanone
;
_space_group_IT_number 14
_symmetry_cell_setting monoclinic
_symmetry_space_group_name_Hall '-P 2ybc'
_symmetry_space_group_name_H-M 'P 1 21/c 1'
_atom_sites_solution_hydrogens geom
_atom_sites_solution_primary direct
_atom_sites_solution_secondary difmap
_cell_angle_alpha 90.00
_cell_angle_beta 113.2010(10)
_cell_angle_gamma 90.00
_cell_formula_units_Z 4
_cell_length_a 7.26434(13)
_cell_length_b 20.8849(4)
_cell_length_c 12.2094(2)
_cell_measurement_reflns_used 26200
_cell_measurement_temperature 193
_cell_measurement_theta_max 68.1
_cell_measurement_theta_min 3.9
_cell_volume 1702.55(5)
_computing_cell_refinement 'PROCESS-AUTO (Rigaku, 1998)'
_computing_data_collection 'PROCESS-AUTO (Rigaku, 1998)'
_computing_data_reduction 'CrystalStructure (Rigaku/MSC, 2004)'
_computing_molecular_graphics 'ORTEPIII (Burnett & Johnson, 1996)'
_computing_publication_material 'SHELXL97 (Sheldrick, 2008)'
_computing_structure_refinement 'SHELXL97 (Sheldrick, 2008)'
_computing_structure_solution 'SIR2004 (Burla <i>et al.</i>, 2005)'
_diffrn_ambient_temperature 193
_diffrn_detector_area_resol_mean 10.00
_diffrn_measured_fraction_theta_full 0.998
_diffrn_measured_fraction_theta_max 0.998
_diffrn_measurement_device_type 'Rigaku R-AXIS RAPID'
_diffrn_measurement_method \w
_diffrn_radiation_monochromator graphite
_diffrn_radiation_source 'rotating anode'
_diffrn_radiation_type CuK\a
_diffrn_radiation_wavelength 1.54187
_diffrn_reflns_av_R_equivalents 0.0234
_diffrn_reflns_av_sigmaI/netI 0.0118
_diffrn_reflns_limit_h_max 8
_diffrn_reflns_limit_h_min -8
_diffrn_reflns_limit_k_max 25
_diffrn_reflns_limit_k_min -25
_diffrn_reflns_limit_l_max 14
_diffrn_reflns_limit_l_min -14
_diffrn_reflns_number 30947
_diffrn_reflns_theta_full 68.12
_diffrn_reflns_theta_max 68.12
_diffrn_reflns_theta_min 4.23
_exptl_absorpt_coefficient_mu 2.105
_exptl_absorpt_correction_T_max 0.656
_exptl_absorpt_correction_T_min 0.542
_exptl_absorpt_correction_type numerical
_exptl_absorpt_process_details '(NUMABS; Higashi, 1999)'
_exptl_crystal_colour colorless
_exptl_crystal_density_diffrn 1.330
_exptl_crystal_density_method 'not measured'
_exptl_crystal_description block
_exptl_crystal_F_000 712
_exptl_crystal_size_max 0.40
_exptl_crystal_size_mid 0.30
_exptl_crystal_size_min 0.20
_refine_diff_density_max 0.265
_refine_diff_density_min -0.281
_refine_ls_extinction_coef 0.0020(3)
_refine_ls_extinction_expression Fc^*^=kFc[1+0.001xFc^2^\l^3^/sin(2\q)]^-1/4^
_refine_ls_extinction_method 'SHELXL97 (Sheldrick, 2008)'
_refine_ls_goodness_of_fit_ref 1.102
_refine_ls_hydrogen_treatment constr
_refine_ls_matrix_type full
_refine_ls_number_parameters 218
_refine_ls_number_reflns 3104
_refine_ls_number_restraints 23
_refine_ls_restrained_S_all 1.099
_refine_ls_R_factor_all 0.0484
_refine_ls_R_factor_gt 0.0405
_refine_ls_shift/su_max 0.001
_refine_ls_shift/su_mean 0.000
_refine_ls_structure_factor_coef Fsqd
_refine_ls_weighting_details 'calc w=1/[\s^2^(Fo^2^)+(0.0592P)^2^+0.3688P] where P=(Fo^2^+2Fc^2^)/3'
_refine_ls_weighting_scheme calc
_refine_ls_wR_factor_gt 0.1118
_refine_ls_wR_factor_ref 0.1203
_reflns_number_gt 2544
_reflns_number_total 3104
_reflns_threshold_expression I>2\s(I)
_cod_data_source_file bi2344.cif
_cod_data_source_block I
_cod_original_sg_symbol_H-M 'P 21/c'
_cod_database_code 2220984
_cod_database_fobs_code 2220984

loop_
_symmetry_equiv_pos_site_id
_symmetry_equiv_pos_as_xyz
1 +X,+Y,+Z
2 -X,1/2+Y,1/2-Z
3 -X,-Y,-Z
4 +X,1/2-Y,1/2+Z

loop_
_atom_site_type_symbol
_atom_site_label
_atom_site_fract_x
_atom_site_fract_y
_atom_site_fract_z
_atom_site_U_iso_or_equiv
_atom_site_adp_type
_atom_site_calc_flag
_atom_site_refinement_flags
_atom_site_occupancy
_atom_site_disorder_assembly
_atom_site_disorder_group
Cl Cl1 1.10278(9) 0.57118(2) 0.30495(5) 0.0781(2) Uani d . 1 . .
O O1 0.4618(2) 0.39338(6) 0.45026(12) 0.0659(4) Uani d . 1 . .
O O2 0.3297(2) 0.37751(7) 0.15066(12) 0.0756(4) Uani d . 1 . .
O O3 0.9489(2) 0.19765(7) 0.67286(15) 0.0765(4) Uani d . 1 . .
C C1 0.5171(3) 0.31905(9) 0.31945(17) 0.0566(4) Uani d . 1 . .
C C2 0.4068(3) 0.31950(10) 0.19824(18) 0.0656(5) Uani d . 1 . .
C C3 0.3762(3) 0.26240(12) 0.1314(2) 0.0767(6) Uani d . 1 . .
H H3 0.3019 0.2628 0.0476 0.092 Uiso calc R 1 . .
C C4 0.4553(3) 0.20662(11) 0.1892(2) 0.0784(7) Uani d U 1 . .
H H4 0.4326 0.1681 0.1443 0.094 Uiso calc R 1 . .
C C5 0.5692(3) 0.20400(9) 0.3128(2) 0.0671(5) Uani d U 1 . .
C C6 0.6600(4) 0.14645(10) 0.3747(3) 0.0794(7) Uani d U 1 . .
H H6 0.6349 0.1072 0.3321 0.095 Uiso calc R 1 . .
C C7 0.7796(4) 0.14653(10) 0.4912(3) 0.0785(6) Uani d U 1 . .
H H7 0.8367 0.1075 0.5296 0.094 Uiso calc R 1 . .
C C8 0.8208(3) 0.20409(9) 0.5568(2) 0.0665(5) Uani d . 1 . .
C C9 0.7332(3) 0.26027(8) 0.50295(18) 0.0572(4) Uani d . 1 . .
H H9 0.7589 0.2987 0.5482 0.069 Uiso calc R 1 . .
C C10 0.6044(3) 0.26155(8) 0.38026(18) 0.0579(5) Uani d . 1 . .
C C11 0.5461(3) 0.38232(8) 0.38384(15) 0.0536(4) Uani d . 1 . .
C C12 0.6830(3) 0.42954(8) 0.36347(15) 0.0505(4) Uani d . 1 . .
C C13 0.8197(3) 0.40999(8) 0.31679(16) 0.0547(4) Uani d . 1 . .
H H13 0.8235 0.3663 0.2963 0.066 Uiso calc R 1 . .
C C14 0.9509(3) 0.45307(9) 0.29947(16) 0.0587(4) Uani d . 1 . .
H H14 1.0453 0.4393 0.2684 0.070 Uiso calc R 1 . .
C C15 0.9411(3) 0.51637(8) 0.32839(15) 0.0569(4) Uani d . 1 . .
C C16 0.8073(3) 0.53732(9) 0.37524(16) 0.0599(5) Uani d . 1 . .
H H16 0.8032 0.5812 0.3945 0.072 Uiso calc R 1 . .
C C17 0.6795(3) 0.49384(8) 0.39383(16) 0.0569(4) Uani d . 1 . .
H H17 0.5887 0.5077 0.4275 0.068 Uiso calc R 1 . .
C C18 0.2883(4) 0.38987(15) 0.0278(2) 0.0872(7) Uani d . 1 . .
H H18A 0.1616 0.3689 -0.0242 0.105 Uiso calc R 1 . .
H H18B 0.3980 0.3735 0.0067 0.105 Uiso calc R 1 . .
C C19 0.2714(5) 0.46071(17) 0.0136(3) 0.1199(11) Uani d . 1 . .
H H19A 0.2428 0.4720 -0.0695 0.144 Uiso calc R 1 . .
H H19B 0.3976 0.4806 0.0658 0.144 Uiso calc R 1 . .
H H19C 0.1626 0.4761 0.0350 0.144 Uiso calc R 1 . .
C C20 1.0050(3) 0.25362(11) 0.7447(2) 0.0754(6) Uani d . 1 . .
H H20A 1.0970 0.2420 0.8256 0.090 Uiso calc R 1 . .
H H20B 0.8853 0.2738 0.7476 0.090 Uiso calc R 1 . .
H H20C 1.0715 0.2837 0.7105 0.090 Uiso calc R 1 . .

loop_
_atom_site_aniso_label
_atom_site_aniso_U_11
_atom_site_aniso_U_22
_atom_site_aniso_U_33
_atom_site_aniso_U_12
_atom_site_aniso_U_13
_atom_site_aniso_U_23
Cl1 0.0934(4) 0.0670(3) 0.0780(4) -0.0205(3) 0.0382(3) 0.0047(2)
O1 0.0784(9) 0.0658(8) 0.0721(8) 0.0068(7) 0.0496(7) 0.0002(6)
O2 0.0841(10) 0.0855(10) 0.0595(8) -0.0073(8) 0.0306(7) 0.0064(7)
O3 0.0712(9) 0.0656(9) 0.1016(11) 0.0101(7) 0.0435(9) 0.0261(8)
C1 0.0633(11) 0.0567(10) 0.0629(11) -0.0068(8) 0.0390(9) -0.0048(8)
C2 0.0665(12) 0.0731(13) 0.0699(12) -0.0139(10) 0.0406(10) -0.0083(10)
C3 0.0749(14) 0.0969(17) 0.0735(13) -0.0280(12) 0.0457(11) -0.0229(12)
C4 0.0799(14) 0.0744(14) 0.1077(17) -0.0300(12) 0.0658(14) -0.0359(13)
C5 0.0698(12) 0.0585(11) 0.0970(15) -0.0162(9) 0.0586(12) -0.0188(10)
C6 0.0850(15) 0.0482(11) 0.138(2) -0.0128(10) 0.0796(16) -0.0187(12)
C7 0.0798(15) 0.0507(11) 0.128(2) 0.0019(10) 0.0655(15) 0.0056(12)
C8 0.0659(12) 0.0546(11) 0.1001(16) 0.0007(9) 0.0554(12) 0.0089(10)
C9 0.0637(11) 0.0479(9) 0.0766(12) 0.0002(8) 0.0453(10) 0.0028(8)
C10 0.0628(11) 0.0496(9) 0.0820(12) -0.0056(8) 0.0507(10) -0.0057(8)
C11 0.0607(10) 0.0541(10) 0.0527(9) 0.0091(8) 0.0295(8) 0.0040(7)
C12 0.0617(10) 0.0464(9) 0.0483(9) 0.0066(7) 0.0270(8) 0.0026(7)
C13 0.0677(11) 0.0456(9) 0.0600(10) 0.0003(8) 0.0351(9) -0.0031(7)
C14 0.0658(11) 0.0593(10) 0.0589(10) -0.0008(8) 0.0332(9) -0.0021(8)
C15 0.0676(11) 0.0525(9) 0.0491(9) -0.0038(8) 0.0213(8) 0.0060(7)
C16 0.0758(12) 0.0439(9) 0.0585(10) 0.0067(8) 0.0247(9) 0.0043(7)
C17 0.0691(11) 0.0508(9) 0.0550(9) 0.0120(8) 0.0290(9) 0.0019(7)
C18 0.0657(13) 0.134(2) 0.0608(12) -0.0117(13) 0.0243(10) 0.0111(13)
C19 0.119(2) 0.142(3) 0.0847(18) -0.014(2) 0.0247(16) 0.0474(18)
C20 0.0702(13) 0.0782(14) 0.0890(15) 0.0106(11) 0.0434(12) 0.0189(12)

loop_
_atom_type_symbol
_atom_type_description
_atom_type_scat_dispersion_real
_atom_type_scat_dispersion_imag
_atom_type_scat_source
C C 0.0181 0.0091 'International Tables Vol C Tables 4.2.6.8 and 6.1.1.4'
H H 0.0000 0.0000 'International Tables Vol C Tables 4.2.6.8 and 6.1.1.4'
Cl Cl 0.3639 0.7018 'International Tables Vol C Tables 4.2.6.8 and 6.1.1.4'
O O 0.0492 0.0322 'International Tables Vol C Tables 4.2.6.8 and 6.1.1.4'

loop_
_geom_angle_atom_site_label_1
_geom_angle_atom_site_label_2
_geom_angle_atom_site_label_3
_geom_angle_site_symmetry_1
_geom_angle_site_symmetry_3
_geom_angle
_geom_angle_publ_flag
C2 O2 C18 . . 119.19(18) ?
C8 O3 C20 . . 118.27(16) ?
C2 C1 C10 . . 121.15(17) ?
C2 C1 C11 . . 117.15(17) ?
C10 C1 C11 . . 121.68(16) ?
O2 C2 C1 . . 115.52(17) ?
O2 C2 C3 . . 124.0(2) ?
C1 C2 C3 . . 120.5(2) ?
C4 C3 C2 . . 118.9(2) ?
C4 C3 H3 . . 120.6 ?
C2 C3 H3 . . 120.6 ?
C3 C4 C5 . . 122.49(19) ?
C3 C4 H4 . . 118.8 ?
C5 C4 H4 . . 118.8 ?
C4 C5 C10 . . 118.9(2) ?
C4 C5 C6 . . 123.5(2) ?
C10 C5 C6 . . 117.6(2) ?
C7 C6 C5 . . 121.9(2) ?
C7 C6 H6 . . 119.1 ?
C5 C6 H6 . . 119.1 ?
C6 C7 C8 . . 120.4(2) ?
C6 C7 H7 . . 119.8 ?
C8 C7 H7 . . 119.8 ?
O3 C8 C9 . . 125.51(19) ?
O3 C8 C7 . . 114.35(19) ?
C9 C8 C7 . . 120.1(2) ?
C8 C9 C10 . . 120.65(18) ?
C8 C9 H9 . . 119.7 ?
C10 C9 H9 . . 119.7 ?
C9 C10 C5 . . 119.24(18) ?
C9 C10 C1 . . 122.64(16) ?
C5 C10 C1 . . 118.02(19) ?
O1 C11 C12 . . 122.05(16) ?
O1 C11 C1 . . 120.71(16) ?
C12 C11 C1 . . 117.24(14) ?
C13 C12 C17 . . 118.90(16) ?
C13 C12 C11 . . 120.47(15) ?
C17 C12 C11 . . 120.62(16) ?
C14 C13 C12 . . 121.21(16) ?
C14 C13 H13 . . 119.4 ?
C12 C13 H13 . . 119.4 ?
C15 C14 C13 . . 118.40(17) ?
C15 C14 H14 . . 120.8 ?
C13 C14 H14 . . 120.8 ?
C14 C15 C16 . . 121.81(17) ?
C14 C15 Cl1 . . 118.81(15) ?
C16 C15 Cl1 . . 119.38(14) ?
C15 C16 C17 . . 119.29(17) ?
C15 C16 H16 . . 120.4 ?
C17 C16 H16 . . 120.4 ?
C16 C17 C12 . . 120.37(17) ?
C16 C17 H17 . . 119.8 ?
C12 C17 H17 . . 119.8 ?
O2 C18 C19 . . 106.0(2) ?
O2 C18 H18A . . 110.5 ?
C19 C18 H18A . . 110.5 ?
O2 C18 H18B . . 110.5 ?
C19 C18 H18B . . 110.5 ?
H18A C18 H18B . . 108.7 ?
C18 C19 H19A . . 109.5 ?
C18 C19 H19B . . 109.5 ?
H19A C19 H19B . . 109.5 ?
C18 C19 H19C . . 109.5 ?
H19A C19 H19C . . 109.5 ?
H19B C19 H19C . . 109.5 ?
O3 C20 H20A . . 109.5 ?
O3 C20 H20B . . 109.5 ?
H20A C20 H20B . . 109.5 ?
O3 C20 H20C . . 109.5 ?
H20A C20 H20C . . 109.5 ?
H20B C20 H20C . . 109.5 ?

loop_
_geom_bond_atom_site_label_1
_geom_bond_atom_site_label_2
_geom_bond_site_symmetry_2
_geom_bond_distance
_geom_bond_publ_flag
Cl1 C15 . 1.7426(19) ?
O1 C11 . 1.215(2) ?
O2 C2 . 1.365(3) ?
O2 C18 . 1.432(3) ?
O3 C8 . 1.361(3) ?
O3 C20 . 1.421(3) ?
C1 C2 . 1.378(3) ?
C1 C10 . 1.423(3) ?
C1 C11 . 1.509(2) ?
C2 C3 . 1.413(3) ?
C3 C4 . 1.366(4) ?
C3 H3 . 0.950 ?
C4 C5 . 1.408(3) ?
C4 H4 . 0.950 ?
C5 C10 . 1.422(3) ?
C5 C6 . 1.435(3) ?
C6 C7 . 1.343(3) ?
C6 H6 . 0.950 ?
C7 C8 . 1.410(3) ?
C7 H7 . 0.950 ?
C8 C9 . 1.373(3) ?
C9 C10 . 1.420(3) ?
C9 H9 . 0.950 ?
C11 C12 . 1.490(3) ?
C12 C13 . 1.387(2) ?
C12 C17 . 1.396(2) ?
C13 C14 . 1.386(3) ?
C13 H13 . 0.950 ?
C14 C15 . 1.377(3) ?
C14 H14 . 0.950 ?
C15 C16 . 1.379(3) ?
C16 C17 . 1.380(3) ?
C16 H16 . 0.950 ?
C17 H17 . 0.950 ?
C18 C19 . 1.489(4) ?
C18 H18A . 0.990 ?
C18 H18B . 0.990 ?
C19 H19A . 0.980 ?
C19 H19B . 0.980 ?
C19 H19C . 0.980 ?
C20 H20A . 0.980 ?
C20 H20B . 0.980 ?
C20 H20C . 0.980 ?

loop_
_geom_hbond_atom_site_label_D
_geom_hbond_atom_site_label_H
_geom_hbond_atom_site_label_A
_geom_hbond_site_symmetry_A
_geom_hbond_distance_DH
_geom_hbond_distance_HA
_geom_hbond_distance_DA
_geom_hbond_angle_DHA
C20 H20B Cg1 4_555 0.98 3.02 3.821(3) 140
C20 H20C Cg1 4_655 0.98 3.01 3.477(3) 110
C13 H13 O3 4_554 0.95 2.44 3.213(2) 138

loop_
_geom_torsion_atom_site_label_1
_geom_torsion_atom_site_label_2
_geom_torsion_atom_site_label_3
_geom_torsion_atom_site_label_4
_geom_torsion_site_symmetry_1
_geom_torsion_site_symmetry_2
_geom_torsion_site_symmetry_3
_geom_torsion_site_symmetry_4
_geom_torsion
_geom_torsion_publ_flag
C18 O2 C2 C1 . . . . 154.21(17) ?
C18 O2 C2 C3 . . . . -26.8(3) ?
C10 C1 C2 O2 . . . . 179.52(15) ?
C11 C1 C2 O2 . . . . -2.2(2) ?
C10 C1 C2 C3 . . . . 0.5(3) ?
C11 C1 C2 C3 . . . . 178.82(16) ?
O2 C2 C3 C4 . . . . -177.90(18) ?
C1 C2 C3 C4 . . . . 1.0(3) ?
C2 C3 C4 C5 . . . . -1.1(3) ?
C3 C4 C5 C10 . . . . -0.4(3) ?
C3 C4 C5 C6 . . . . -177.56(19) ?
C4 C5 C6 C7 . . . . 175.11(19) ?
C10 C5 C6 C7 . . . . -2.1(3) ?
C5 C6 C7 C8 . . . . -0.4(3) ?
C20 O3 C8 C9 . . . . -2.8(3) ?
C20 O3 C8 C7 . . . . 177.68(16) ?
C6 C7 C8 O3 . . . . -178.08(17) ?
C6 C7 C8 C9 . . . . 2.3(3) ?
O3 C8 C9 C10 . . . . 178.81(16) ?
C7 C8 C9 C10 . . . . -1.7(3) ?
C8 C9 C10 C5 . . . . -0.9(3) ?
C8 C9 C10 C1 . . . . -177.22(16) ?
C4 C5 C10 C9 . . . . -174.63(16) ?
C6 C5 C10 C9 . . . . 2.7(2) ?
C4 C5 C10 C1 . . . . 1.9(2) ?
C6 C5 C10 C1 . . . . 179.21(16) ?
C2 C1 C10 C9 . . . . 174.41(16) ?
C11 C1 C10 C9 . . . . -3.8(3) ?
C2 C1 C10 C5 . . . . -2.0(3) ?
C11 C1 C10 C5 . . . . 179.83(16) ?
C2 C1 C11 O1 . . . . 109.0(2) ?
C10 C1 C11 O1 . . . . -72.7(2) ?
C2 C1 C11 C12 . . . . -71.7(2) ?
C10 C1 C11 C12 . . . . 106.57(18) ?
O1 C11 C12 C13 . . . . 161.18(18) ?
C1 C11 C12 C13 . . . . -18.1(2) ?
O1 C11 C12 C17 . . . . -17.2(3) ?
C1 C11 C12 C17 . . . . 163.60(16) ?
C17 C12 C13 C14 . . . . -0.3(3) ?
C11 C12 C13 C14 . . . . -178.72(16) ?
C12 C13 C14 C15 . . . . -0.8(3) ?
C13 C14 C15 C16 . . . . 1.0(3) ?
C13 C14 C15 Cl1 . . . . -179.07(14) ?
C14 C15 C16 C17 . . . . 0.0(3) ?
Cl1 C15 C16 C17 . . . . -179.94(14) ?
C15 C16 C17 C12 . . . . -1.2(3) ?
C13 C12 C17 C16 . . . . 1.4(3) ?
C11 C12 C17 C16 . . . . 179.72(16) ?
C2 O2 C18 C19 . . . . -162.1(2) ?

loop_
_cod_related_entry_id
_cod_related_entry_database
_cod_related_entry_code
1 ChemSpider 24741730
